data_7059262
loop_
_publ_author_name
'Biswas, Nirmalendu'
'Bera, Sachinath'
'Sepay, Nayim'
'Pal, Amrita'
'Halder, Tanmoy'
'Ray, Sudipta'
'Acharyya, Swarnali'
'Biswas, Anup Kumar'
'Drew, Michael G. B.'
'Ghosh, Tapas'

_publ_section_title
;
 Simultaneous formation of non-oxidovanadium(iv) and oxidovanadium(v)
 complexes incorporating phenol-based hydrazone ligands in aerobic
 conditions
;
_journal_issue 9
_journal_name_full 'New Journal of Chemistry'
_journal_page_first 3700
_journal_page_last 3716
_journal_paper_doi 10.1039/C9NJ06114B
_journal_volume 44
_journal_year 2020
_chemical_formula_sum 'C17 H18 N3 O5 V'
_chemical_formula_weight 395.27
_space_group_crystal_system monoclinic
_space_group_IT_number 14
_space_group_name_Hall '-P 2ybc'
_space_group_name_H-M_alt 'P 1 21/c 1'
_atom_sites_solution_hydrogens mixed
_audit_creation_method SHELXL-2016/6
_audit_update_record
;
2018-06-25 deposited with the CCDC.	2020-01-31 downloaded from the CCDC.
;
_cell_angle_alpha 90
_cell_angle_beta 104.014(3)
_cell_angle_gamma 90
_cell_formula_units_Z 4
_cell_length_a 8.9923(2)
_cell_length_b 12.1935(3)
_cell_length_c 15.8556(5)
_cell_measurement_temperature 293(2)
_cell_volume 1686.78(8)
_computing_structure_refinement 'SHELXL-2016/6 (Sheldrick, 2016)'
_diffrn_ambient_temperature 293(2)
_diffrn_measured_fraction_theta_full 0.973
_diffrn_measured_fraction_theta_max 0.965
_diffrn_radiation_type MoK\a
_diffrn_radiation_wavelength 0.71073
_diffrn_reflns_av_R_equivalents 0.0246
_diffrn_reflns_av_unetI/netI 0.0440
_diffrn_reflns_Laue_measured_fraction_full 0.973
_diffrn_reflns_Laue_measured_fraction_max 0.965
_diffrn_reflns_limit_h_max 12
_diffrn_reflns_limit_h_min -12
_diffrn_reflns_limit_k_max 5
_diffrn_reflns_limit_k_min -17
_diffrn_reflns_limit_l_max 22
_diffrn_reflns_limit_l_min -16
_diffrn_reflns_number 8918
_diffrn_reflns_point_group_measured_fraction_full 0.973
_diffrn_reflns_point_group_measured_fraction_max 0.965
_diffrn_reflns_theta_full 25.242
_diffrn_reflns_theta_max 29.999
_diffrn_reflns_theta_min 2.871
_exptl_absorpt_coefficient_mu 0.619
_exptl_crystal_density_diffrn 1.501
_exptl_crystal_F_000 788
_refine_diff_density_max 0.373
_refine_diff_density_min -0.398
_refine_diff_density_rms 0.062
_refine_ls_extinction_method none
_refine_ls_goodness_of_fit_ref 0.975
_refine_ls_hydrogen_treatment mixed
_refine_ls_matrix_type full
_refine_ls_number_parameters 244
_refine_ls_number_reflns 4740
_refine_ls_number_restraints 0
_refine_ls_restrained_S_all 0.975
_refine_ls_R_factor_all 0.0469
_refine_ls_R_factor_gt 0.0342
_refine_ls_shift/su_max 0.001
_refine_ls_shift/su_mean 0.000
_refine_ls_structure_factor_coef Fsqd
_refine_ls_weighting_details 'w=1/[\s^2^(Fo^2^)+(0.0519P)^2^] where P=(Fo^2^+2Fc^2^)/3'
_refine_ls_weighting_scheme calc
_refine_ls_wR_factor_gt 0.0891
_refine_ls_wR_factor_ref 0.0915
_reflns_Friedel_coverage 0.000
_reflns_number_gt 3656
_reflns_number_total 4740
_reflns_threshold_expression 'I > 2\s(I)'
_cod_data_source_file c9nj06114b2.cif
_cod_data_source_block 7
_cod_depositor_comments
;Adding full bibliography for 7059256--7059262.cif.

 Adding full bibliography for 7059256--7059262.cif.
;
_cod_original_sg_symbol_H-M 'P 21/c'
_cod_database_code 7059262
_shelx_shelxl_version_number 2016/6
_shelx_space_group_comment
;
The symmetry employed for this shelxl refinement is uniquely defined
by the following loop, which should always be used as a source of
symmetry information in preference to the above space-group names.
They are only intended as comments.
;

loop_
_space_group_symop_operation_xyz
'x, y, z'
'-x, y+1/2, -z+1/2'
'-x, -y, -z'
'x, -y-1/2, z-1/2'

loop_
_atom_site_label
_atom_site_type_symbol
_atom_site_fract_x
_atom_site_fract_y
_atom_site_fract_z
_atom_site_U_iso_or_equiv
_atom_site_adp_type
_atom_site_occupancy
_atom_site_site_symmetry_order
_atom_site_calc_flag
_atom_site_refinement_flags_posn
_atom_site_refinement_flags_adp
V1 V 0.31200(3) 0.43127(2) 0.79157(2) 0.01459(8) Uani 1 1 d . .
O1 O 0.45657(12) 0.36561(8) 0.74347(7) 0.0174(2) Uani 1 1 d . .
O2 O 0.25563(12) 0.49819(9) 0.89099(7) 0.0175(2) Uani 1 1 d . .
O3 O 0.23603(13) 0.51477(9) 0.71693(7) 0.0221(3) Uani 1 1 d . .
O4 O 0.16876(12) 0.32764(8) 0.78046(7) 0.0176(2) Uani 1 1 d . .
O5 O 0.82780(15) 0.58379(10) 0.56880(8) 0.0269(3) Uani 1 1 d . .
N1 N 0.49690(15) 0.53787(10) 0.84813(8) 0.0140(3) Uani 1 1 d . .
N2 N 0.48210(15) 0.59333(10) 0.92254(8) 0.0146(3) Uani 1 1 d . .
N3 N 0.55012(15) 0.69560(11) 1.08398(9) 0.0165(3) Uani 1 1 d . .
H3B H 0.589(2) 0.7522(15) 1.1046(12) 0.020 Uiso 1 1 d . U
H3A H 0.576(2) 0.6766(15) 1.0399(13) 0.020 Uiso 1 1 d . U
C1 C 0.63204(17) 0.51324(12) 0.73742(10) 0.0151(3) Uani 1 1 d . .
C2 C 0.55323(17) 0.41660(12) 0.70322(10) 0.0156(3) Uani 1 1 d . .
C3 C 0.57844(18) 0.37160(13) 0.62724(11) 0.0202(3) Uani 1 1 d . .
H3 H 0.533344 0.304830 0.607344 0.024 Uiso 1 1 calc R U
C4 C 0.6693(2) 0.42420(13) 0.58064(11) 0.0218(3) Uani 1 1 d . .
H4 H 0.683243 0.393792 0.529310 0.026 Uiso 1 1 calc R U
C5 C 0.73987(18) 0.52336(13) 0.61139(10) 0.0186(3) Uani 1 1 d . .
C6 C 0.72552(17) 0.56441(12) 0.68992(10) 0.0165(3) Uani 1 1 d . .
H6 H 0.779020 0.627530 0.712015 0.020 Uiso 1 1 calc R U
C7 C 0.61719(17) 0.56087(11) 0.81952(10) 0.0146(3) Uani 1 1 d . .
C8 C 0.34888(17) 0.57012(11) 0.93724(10) 0.0147(3) Uani 1 1 d . .
C9 C 0.29437(17) 0.63035(12) 1.00474(10) 0.0150(3) Uani 1 1 d . .
C10 C 0.38895(17) 0.69729(11) 1.06842(10) 0.0149(3) Uani 1 1 d . .
C11 C 0.32080(19) 0.76252(12) 1.12089(10) 0.0184(3) Uani 1 1 d . .
H11 H 0.381673 0.809099 1.161426 0.022 Uiso 1 1 calc R U
C12 C 0.16477(19) 0.75927(13) 1.11379(11) 0.0215(3) Uani 1 1 d . .
H12 H 0.121348 0.804824 1.148347 0.026 Uiso 1 1 calc R U
C13 C 0.07257(19) 0.68832(14) 1.05529(12) 0.0249(4) Uani 1 1 d . .
H13 H -0.031728 0.683341 1.052468 0.030 Uiso 1 1 calc R U
C14 C 0.13735(18) 0.62511(13) 1.00127(11) 0.0200(3) Uani 1 1 d . .
H14 H 0.075327 0.578025 0.961703 0.024 Uiso 1 1 calc R U
C15 C 0.73845(17) 0.63745(13) 0.86831(11) 0.0197(3) Uani 1 1 d . .
H15A H 0.709365 0.711750 0.852267 0.030 Uiso 1 1 calc R U
H15B H 0.834138 0.621362 0.854236 0.030 Uiso 1 1 calc R U
H15C H 0.749453 0.628254 0.929647 0.030 Uiso 1 1 calc R U
C16 C 0.01750(18) 0.33091(15) 0.72648(12) 0.0264(4) Uani 1 1 d . .
H16A H -0.049664 0.365065 0.757384 0.040 Uiso 1 1 calc R U
H16B H -0.017085 0.257566 0.710673 0.040 Uiso 1 1 calc R U
H16C H 0.017085 0.372309 0.674923 0.040 Uiso 1 1 calc R U
C17 C 0.8168(2) 0.55740(16) 0.48017(11) 0.0281(4) Uani 1 1 d . .
H17A H 0.857634 0.485323 0.476362 0.042 Uiso 1 1 calc R U
H17B H 0.874126 0.609826 0.455696 0.042 Uiso 1 1 calc R U
H17C H 0.711282 0.559245 0.448607 0.042 Uiso 1 1 calc R U

loop_
_atom_site_aniso_label
_atom_site_aniso_U_11
_atom_site_aniso_U_22
_atom_site_aniso_U_33
_atom_site_aniso_U_23
_atom_site_aniso_U_13
_atom_site_aniso_U_12
V1 0.01731(13) 0.01165(12) 0.01358(14) -0.00141(10) 0.00136(9) -0.00158(10)
O1 0.0231(6) 0.0127(5) 0.0171(6) -0.0017(4) 0.0062(4) -0.0028(4)
O2 0.0175(5) 0.0156(5) 0.0188(6) -0.0052(4) 0.0032(4) -0.0029(4)
O3 0.0286(6) 0.0168(5) 0.0180(6) 0.0015(5) -0.0001(5) -0.0003(5)
O4 0.0164(5) 0.0156(5) 0.0194(6) -0.0019(4) 0.0013(4) -0.0015(4)
O5 0.0356(7) 0.0292(6) 0.0199(6) -0.0043(5) 0.0144(5) -0.0113(5)
N1 0.0186(6) 0.0110(5) 0.0116(6) -0.0013(5) 0.0021(5) 0.0006(5)
N2 0.0187(6) 0.0131(5) 0.0117(6) -0.0017(5) 0.0033(5) 0.0002(5)
N3 0.0174(6) 0.0149(6) 0.0168(7) -0.0050(5) 0.0035(5) -0.0033(5)
C1 0.0160(7) 0.0130(6) 0.0147(7) -0.0010(6) 0.0008(6) 0.0017(5)
C2 0.0162(7) 0.0136(7) 0.0160(7) 0.0007(6) 0.0019(6) 0.0000(5)
C3 0.0246(8) 0.0159(7) 0.0201(8) -0.0048(6) 0.0053(6) -0.0043(6)
C4 0.0258(8) 0.0215(8) 0.0192(8) -0.0064(7) 0.0074(7) -0.0015(7)
C5 0.0187(7) 0.0197(7) 0.0176(8) -0.0005(6) 0.0044(6) -0.0008(6)
C6 0.0175(7) 0.0134(6) 0.0177(8) -0.0010(6) 0.0027(6) -0.0007(6)
C7 0.0167(7) 0.0120(6) 0.0137(7) 0.0017(6) 0.0010(5) 0.0001(5)
C8 0.0180(7) 0.0107(6) 0.0134(7) 0.0015(6) -0.0001(6) 0.0020(5)
C9 0.0183(7) 0.0119(6) 0.0140(7) 0.0009(6) 0.0028(6) 0.0018(6)
C10 0.0177(7) 0.0114(6) 0.0149(7) 0.0022(6) 0.0022(6) 0.0005(5)
C11 0.0234(8) 0.0147(7) 0.0155(8) -0.0017(6) 0.0017(6) -0.0007(6)
C12 0.0245(8) 0.0205(7) 0.0205(8) -0.0038(6) 0.0073(6) 0.0047(6)
C13 0.0182(8) 0.0298(9) 0.0269(9) -0.0043(8) 0.0057(7) 0.0016(7)
C14 0.0186(8) 0.0206(7) 0.0192(8) -0.0039(6) 0.0012(6) -0.0006(6)
C15 0.0173(7) 0.0216(7) 0.0194(8) -0.0045(6) 0.0026(6) -0.0042(6)
C16 0.0161(8) 0.0327(9) 0.0283(9) -0.0011(8) 0.0014(7) -0.0029(7)
C17 0.0307(9) 0.0381(10) 0.0176(9) 0.0000(7) 0.0098(7) -0.0026(8)

loop_
_atom_type_symbol
_atom_type_description
_atom_type_scat_dispersion_real
_atom_type_scat_dispersion_imag
_atom_type_scat_source
C C 0.0033 0.0016 'International Tables Vol C Tables 4.2.6.8 and 6.1.1.4'
H H 0.0000 0.0000 'International Tables Vol C Tables 4.2.6.8 and 6.1.1.4'
O O 0.0106 0.0060 'International Tables Vol C Tables 4.2.6.8 and 6.1.1.4'
N N 0.0061 0.0033 'International Tables Vol C Tables 4.2.6.8 and 6.1.1.4'
V V 0.3005 0.5294 'International Tables Vol C Tables 4.2.6.8 and 6.1.1.4'

loop_
_geom_angle_atom_site_label_1
_geom_angle_atom_site_label_2
_geom_angle_atom_site_label_3
_geom_angle
_geom_angle_site_symmetry_1
_geom_angle_site_symmetry_3
O3 V1 O4 102.19(6) . .
O3 V1 O1 100.94(6) . .
O4 V1 O1 102.51(5) . .
O3 V1 O2 100.69(6) . .
O4 V1 O2 93.06(5) . .
O1 V1 O2 149.90(5) . .
O3 V1 N1 94.23(5) . .
O4 V1 N1 161.09(5) . .
O1 V1 N1 83.25(5) . .
O2 V1 N1 74.53(5) . .
O3 V1 N3 176.29(5) . 3_667
O4 V1 N3 81.50(5) . 3_667
O1 V1 N3 78.41(5) . 3_667
O2 V1 N3 78.64(5) . 3_667
N1 V1 N3 82.08(4) . 3_667
C2 O1 V1 126.58(9) . .
C8 O2 V1 118.51(10) . .
C16 O4 V1 127.08(10) . .
C5 O5 C17 117.03(13) . .
C7 N1 N2 116.65(12) . .
C7 N1 V1 127.95(10) . .
N2 N1 V1 115.32(9) . .
C8 N2 N1 109.01(12) . .
C10 N3 V1 115.24(10) . 3_667
C10 N3 H3B 112.8(13) . .
V1 N3 H3B 97.0(13) 3_667 .
C10 N3 H3A 110.2(13) . .
V1 N3 H3A 107.5(13) 3_667 .
H3B N3 H3A 113.6(18) . .
C6 C1 C2 118.32(14) . .
C6 C1 C7 119.82(13) . .
C2 C1 C7 121.85(14) . .
O1 C2 C3 119.13(13) . .
O1 C2 C1 121.57(14) . .
C3 C2 C1 119.28(14) . .
C4 C3 C2 121.35(14) . .
C4 C3 H3 119.3 . .
C2 C3 H3 119.3 . .
C3 C4 C5 119.43(15) . .
C3 C4 H4 120.3 . .
C5 C4 H4 120.3 . .
O5 C5 C6 116.18(14) . .
O5 C5 C4 124.07(14) . .
C6 C5 C4 119.74(15) . .
C5 C6 C1 121.55(14) . .
C5 C6 H6 119.2 . .
C1 C6 H6 119.2 . .
N1 C7 C1 119.23(13) . .
N1 C7 C15 121.08(14) . .
C1 C7 C15 119.67(14) . .
N2 C8 O2 122.43(14) . .
N2 C8 C9 120.12(13) . .
O2 C8 C9 117.36(13) . .
C14 C9 C10 118.77(14) . .
C14 C9 C8 117.21(13) . .
C10 C9 C8 123.91(14) . .
C11 C10 N3 119.02(14) . .
C11 C10 C9 118.72(14) . .
N3 C10 C9 122.16(14) . .
C12 C11 C10 121.29(14) . .
C12 C11 H11 119.4 . .
C10 C11 H11 119.4 . .
C11 C12 C13 120.23(15) . .
C11 C12 H12 119.9 . .
C13 C12 H12 119.9 . .
C14 C13 C12 119.27(16) . .
C14 C13 H13 120.4 . .
C12 C13 H13 120.4 . .
C13 C14 C9 121.50(15) . .
C13 C14 H14 119.3 . .
C9 C14 H14 119.3 . .
C7 C15 H15A 109.5 . .
C7 C15 H15B 109.5 . .
H15A C15 H15B 109.5 . .
C7 C15 H15C 109.5 . .
H15A C15 H15C 109.5 . .
H15B C15 H15C 109.5 . .
O4 C16 H16A 109.5 . .
O4 C16 H16B 109.5 . .
H16A C16 H16B 109.5 . .
O4 C16 H16C 109.5 . .
H16A C16 H16C 109.5 . .
H16B C16 H16C 109.5 . .
O5 C17 H17A 109.5 . .
O5 C17 H17B 109.5 . .
H17A C17 H17B 109.5 . .
O5 C17 H17C 109.5 . .
H17A C17 H17C 109.5 . .
H17B C17 H17C 109.5 . .

loop_
_geom_bond_atom_site_label_1
_geom_bond_atom_site_label_2
_geom_bond_distance
_geom_bond_site_symmetry_2
V1 O3 1.5850(11) .
V1 O4 1.7824(11) .
V1 O1 1.8420(11) .
V1 O2 1.9479(11) .
V1 N1 2.1299(13) .
V1 N3 2.5766(13) 3_667
O1 C2 1.3484(18) .
O2 C8 1.3087(17) .
O4 C16 1.4214(19) .
O5 C5 1.3721(19) .
O5 C17 1.422(2) .
N1 C7 1.301(2) .
N1 N2 1.3938(17) .
N2 C8 1.306(2) .
N3 C10 1.410(2) .
N3 H3B 0.807(19) .
N3 H3A 0.82(2) .
C1 C6 1.403(2) .
C1 C2 1.414(2) .
C1 C7 1.461(2) .
C2 C3 1.392(2) .
C3 C4 1.385(2) .
C3 H3 0.9300 .
C4 C5 1.397(2) .
C4 H4 0.9300 .
C5 C6 1.377(2) .
C6 H6 0.9300 .
C7 C15 1.500(2) .
C8 C9 1.476(2) .
C9 C14 1.401(2) .
C9 C10 1.412(2) .
C10 C11 1.395(2) .
C11 C12 1.381(2) .
C11 H11 0.9300 .
C12 C13 1.387(2) .
C12 H12 0.9300 .
C13 C14 1.382(2) .
C13 H13 0.9300 .
C14 H14 0.9300 .
C15 H15A 0.9600 .
C15 H15B 0.9600 .
C15 H15C 0.9600 .
C16 H16A 0.9600 .
C16 H16B 0.9600 .
C16 H16C 0.9600 .
C17 H17A 0.9600 .
C17 H17B 0.9600 .
C17 H17C 0.9600 .

loop_
_geom_hbond_atom_site_label_D
_geom_hbond_atom_site_label_H
_geom_hbond_atom_site_label_A
_geom_hbond_distance_DH
_geom_hbond_distance_HA
_geom_hbond_distance_DA
_geom_hbond_angle_DHA
_geom_hbond_site_symmetry_A
N3 H3B O4 0.807(19) 2.662(18) 2.9084(17) 99.7(14) 3_667
N3 H3A O2 0.82(2) 2.690(18) 2.9079(17) 97.1(14) 3_667
N3 H3A N2 0.82(2) 2.11(2) 2.7791(19) 138.7(17) .
